data_4513723
loop_
_publ_author_name
'Cole, Jacqueline M.'
'Low, Kian Sing'
'Gong, Yun'

_publ_section_title
;
 Discovery of Black Dye Crystal Structure Polymorphs: Implications for Dye
 Conformational Variation in Dye-Sensitized Solar Cells.
;
_journal_issue 50
_journal_name_full 'ACS applied materials &amp; interfaces'
_journal_page_first 27646
_journal_page_last 27653
_journal_paper_doi 10.1021/acsami.5b07364
_journal_volume 7
_journal_year 2015
_chemical_formula_sum 'C21 H10 N6 O6 Ru S3'
_chemical_formula_weight 639.60
_chemical_name_systematic
; 
 ? 
;
_space_group_IT_number 14
_symmetry_cell_setting monoclinic
_symmetry_space_group_name_Hall '-P 2yn'
_symmetry_space_group_name_H-M 'P 1 21/n 1'
_atom_sites_solution_hydrogens geom
_atom_sites_solution_primary direct
_atom_sites_solution_secondary difmap
_audit_creation_method SHELXL-97
_cell_angle_alpha 90.00
_cell_angle_beta 101.487(9)
_cell_angle_gamma 90.00
_cell_formula_units_Z 4
_cell_length_a 12.972(7)
_cell_length_b 23.853(12)
_cell_length_c 19.296(9)
_cell_measurement_reflns_used 8930
_cell_measurement_temperature 100(2)
_cell_measurement_theta_max 25.03
_cell_measurement_theta_min 1.94
_cell_volume 5851(5)
_computing_cell_refinement
;
        CrystalClear-SM Expert 2.0 r4 (Rigaku, 2009)
;
_computing_data_collection
;
        CrystalClear-SM Expert 2.0 r4 (Rigaku, 2009)
;
_computing_data_reduction
;
        CrystalClear-SM Expert 2.0 r4 (Rigaku, 2009)
;
_computing_molecular_graphics 'SHEXLXTL-Plus (Sheldrick, 1997)'
_computing_publication_material 'SHELXL-97 (Sheldrick, 1997)'
_computing_structure_refinement 'SHELXL-97 (Sheldrick, 1997)'
_diffrn_ambient_temperature 100(2)
_diffrn_measured_fraction_theta_full 0.991
_diffrn_measured_fraction_theta_max 0.991
_diffrn_measurement_device_type 'Rigaku Saturn 724+ CCD diffractometer'
_diffrn_measurement_method '\w scans'
_diffrn_radiation_monochromator graphite
_diffrn_radiation_source 'fine-focus sealed tube'
_diffrn_radiation_type MoK\a
_diffrn_radiation_wavelength 0.71073
_diffrn_reflns_av_R_equivalents 0.1202
_diffrn_reflns_av_sigmaI/netI 0.1106
_diffrn_reflns_limit_h_max 16
_diffrn_reflns_limit_h_min -16
_diffrn_reflns_limit_k_max 25
_diffrn_reflns_limit_k_min -30
_diffrn_reflns_limit_l_max 25
_diffrn_reflns_limit_l_min -25
_diffrn_reflns_number 57116
_diffrn_reflns_theta_full 27.47
_diffrn_reflns_theta_max 27.47
_diffrn_reflns_theta_min 1.94
_diffrn_standards_decay_% 0
_diffrn_standards_number 0
_exptl_absorpt_coefficient_mu 0.396
_exptl_absorpt_correction_T_max 0.973
_exptl_absorpt_correction_T_min 0.966
_exptl_absorpt_correction_type multi-scan
_exptl_crystal_colour black
_exptl_crystal_density_diffrn 0.726
_exptl_crystal_density_method 'not measured'
_exptl_crystal_description block
_exptl_crystal_F_000 1272
_exptl_crystal_size_max 0.139
_exptl_crystal_size_mid 0.073
_exptl_crystal_size_min 0.068
_refine_diff_density_max 0.800
_refine_diff_density_min -0.592
_refine_diff_density_rms 0.075
_refine_ls_extinction_method none
_refine_ls_goodness_of_fit_ref 0.927
_refine_ls_hydrogen_treatment mixed
_refine_ls_matrix_type full
_refine_ls_number_parameters 342
_refine_ls_number_reflns 13273
_refine_ls_number_restraints 0
_refine_ls_restrained_S_all 0.927
_refine_ls_R_factor_all 0.0851
_refine_ls_R_factor_gt 0.0552
_refine_ls_shift/su_max 0.001
_refine_ls_shift/su_mean 0.000
_refine_ls_structure_factor_coef Fsqd
_refine_ls_weighting_details 'calc w=1/[\s^2^(Fo^2^)+(0.0428P)^2^+0.0000P] where P=(Fo^2^+2Fc^2^)/3'
_refine_ls_weighting_scheme calc
_refine_ls_wR_factor_gt 0.1168
_refine_ls_wR_factor_ref 0.1268
_reflns_number_gt 9106
_reflns_number_total 13273
_reflns_threshold_expression >2sigma(I)
_cod_data_source_file am5b07364_si_002.cif
_cod_data_source_block squeezedjmcrev
_cod_depositor_comments 'Adding full bibliography for 4513723--4513724.cif.'
_cod_original_sg_symbol_H-M P2(1)/n
_cod_database_code 4513723

loop_
_symmetry_equiv_pos_as_xyz
'x, y, z'
'-x+1/2, y+1/2, -z+1/2'
'-x, -y, -z'
'x-1/2, -y-1/2, z-1/2'

loop_
_atom_site_label
_atom_site_type_symbol
_atom_site_fract_x
_atom_site_fract_y
_atom_site_fract_z
_atom_site_U_iso_or_equiv
_atom_site_adp_type
_atom_site_occupancy
_atom_site_symmetry_multiplicity
_atom_site_calc_flag
_atom_site_refinement_flags
H6O H 0.836(7) 0.108(4) 0.049(4) 0.21(4) Uiso 1 1 d .
H1O H 0.157(9) 0.113(4) -0.690(5) 0.27(5) Uiso 1 1 d .
Ru1 Ru 0.518915(19) 0.079070(10) -0.320499(13) 0.02208(7) Uani 1 1 d .
S1 S 0.86512(8) 0.05368(4) -0.37085(6) 0.0470(3) Uani 1 1 d .
S2 S 0.46474(10) -0.11722(4) -0.26627(6) 0.0531(3) Uani 1 1 d .
S3 S 0.23915(10) 0.14789(5) -0.21284(7) 0.0629(3) Uani 1 1 d .
O1 O 0.2391(2) 0.10472(10) -0.67311(12) 0.0388(6) Uani 1 1 d .
O2 O 0.28141(19) 0.19533(9) -0.64759(11) 0.0347(6) Uani 1 1 d .
O3 O 0.4768(2) 0.36270(10) -0.37558(13) 0.0506(8) Uani 1 1 d .
O4 O 0.6227(2) 0.36330(10) -0.29242(14) 0.0470(7) Uani 1 1 d .
O5 O 0.8333(2) 0.19700(11) -0.02137(14) 0.0610(9) Uani 1 1 d .
O6 O 0.8436(3) 0.10907(11) 0.01448(16) 0.0478(8) Uani 1 1 d .
N1 N 0.4430(2) 0.09212(11) -0.42477(13) 0.0269(6) Uani 1 1 d .
N2 N 0.53864(18) 0.15911(10) -0.32725(12) 0.0200(5) Uani 1 1 d .
N3 N 0.6069(2) 0.09481(11) -0.22129(14) 0.0273(6) Uani 1 1 d .
N4 N 0.6580(2) 0.06233(11) -0.35078(14) 0.0300(6) Uani 1 1 d .
N5 N 0.4941(2) -0.00611(12) -0.30715(13) 0.0294(6) Uani 1 1 d .
N6 N 0.3863(2) 0.09778(12) -0.28320(14) 0.0302(6) Uani 1 1 d .
C1 C 0.4045(2) 0.05379(14) -0.47527(17) 0.0280(7) Uani 1 1 d .
H1 H 0.4131 0.0159 -0.4643 0.034 Uiso 1 1 calc R
C2 C 0.3526(3) 0.06900(13) -0.54283(17) 0.0312(8) Uani 1 1 d .
H2 H 0.3266 0.0417 -0.5762 0.037 Uiso 1 1 calc R
C3 C 0.3403(2) 0.12514(14) -0.55974(16) 0.0267(7) Uani 1 1 d .
C4 C 0.3819(2) 0.16464(13) -0.50889(16) 0.0255(7) Uani 1 1 d .
H4 H 0.3732 0.2026 -0.5193 0.031 Uiso 1 1 calc R
C5 C 0.4356(2) 0.14833(14) -0.44365(17) 0.0276(7) Uani 1 1 d .
C6 C 0.4881(2) 0.18706(13) -0.38713(16) 0.0254(7) Uani 1 1 d .
C7 C 0.4899(2) 0.24499(13) -0.38920(16) 0.0258(7) Uani 1 1 d .
H7 H 0.4511 0.2641 -0.4277 0.031 Uiso 1 1 calc R
C8 C 0.5506(3) 0.27476(14) -0.33282(15) 0.0269(7) Uani 1 1 d .
C9 C 0.6039(2) 0.24563(13) -0.27443(16) 0.0252(7) Uani 1 1 d .
H9 H 0.6468 0.2646 -0.2375 0.030 Uiso 1 1 calc R
C10 C 0.5924(2) 0.18713(13) -0.27157(16) 0.0258(7) Uani 1 1 d .
C11 C 0.6346(2) 0.15011(13) -0.21089(15) 0.0208(6) Uani 1 1 d .
C12 C 0.7008(2) 0.16804(14) -0.14844(15) 0.0262(7) Uani 1 1 d .
H12 H 0.7207 0.2055 -0.1427 0.031 Uiso 1 1 calc R
C13 C 0.7358(3) 0.13022(15) -0.09627(16) 0.0337(8) Uani 1 1 d .
C14 C 0.7032(3) 0.07285(16) -0.10733(18) 0.0389(9) Uani 1 1 d .
H14 H 0.7249 0.0461 -0.0724 0.047 Uiso 1 1 calc R
C15 C 0.6400(3) 0.05817(15) -0.16995(18) 0.0350(8) Uani 1 1 d .
H15 H 0.6192 0.0209 -0.1769 0.042 Uiso 1 1 calc R
C16 C 0.2844(3) 0.14575(15) -0.63076(17) 0.0308(8) Uani 1 1 d .
C17 C 0.5517(3) 0.33962(15) -0.33466(17) 0.0351(8) Uani 1 1 d .
C18 C 0.8112(3) 0.14833(14) -0.03012(18) 0.0340(8) Uani 1 1 d .
C19 C 0.7444(3) 0.05888(13) -0.35843(17) 0.0292(7) Uani 1 1 d .
C20 C 0.4817(3) -0.05145(15) -0.29118(18) 0.0355(8) Uani 1 1 d .
C21 C 0.3261(3) 0.11961(15) -0.2548(2) 0.0350(8) Uani 1 1 d .

loop_
_atom_site_aniso_label
_atom_site_aniso_U_11
_atom_site_aniso_U_22
_atom_site_aniso_U_33
_atom_site_aniso_U_23
_atom_site_aniso_U_13
_atom_site_aniso_U_12
Ru1 0.02188(12) 0.01855(13) 0.02281(13) 0.00031(11) -0.00281(9) -0.00058(11)
S1 0.0336(5) 0.0448(6) 0.0624(7) -0.0031(5) 0.0095(5) 0.0060(4)
S2 0.0702(7) 0.0267(5) 0.0573(7) 0.0110(5) 0.0004(6) -0.0031(5)
S3 0.0645(7) 0.0523(7) 0.0834(9) 0.0024(6) 0.0421(7) 0.0112(6)
O1 0.0482(16) 0.0345(14) 0.0271(13) -0.0031(10) -0.0085(11) -0.0087(12)
O2 0.0510(15) 0.0162(12) 0.0281(12) -0.0024(9) -0.0132(11) 0.0040(11)
O3 0.0675(19) 0.0244(14) 0.0441(16) -0.0073(11) -0.0273(14) 0.0052(13)
O4 0.0583(17) 0.0212(13) 0.0486(16) 0.0039(11) -0.0207(13) -0.0115(12)
O5 0.087(2) 0.0351(16) 0.0399(16) 0.0119(12) -0.0377(15) -0.0182(16)
O6 0.0661(19) 0.0300(15) 0.0354(15) 0.0057(12) -0.0189(14) -0.0108(13)
N1 0.0265(13) 0.0262(15) 0.0249(14) -0.0011(11) -0.0023(11) -0.0041(11)
N2 0.0186(12) 0.0209(13) 0.0204(13) -0.0039(10) 0.0035(10) -0.0007(10)
N3 0.0308(14) 0.0210(14) 0.0301(15) -0.0003(11) 0.0060(12) -0.0048(11)
N4 0.0337(16) 0.0151(13) 0.0365(16) -0.0072(11) -0.0038(13) 0.0009(12)
N5 0.0255(14) 0.0307(16) 0.0257(14) 0.0052(12) -0.0100(11) -0.0024(12)
N6 0.0326(15) 0.0260(15) 0.0284(15) 0.0046(12) -0.0027(12) -0.0081(12)
C1 0.0268(16) 0.0236(17) 0.0321(18) -0.0037(14) 0.0024(14) -0.0010(14)
C2 0.0346(18) 0.0228(18) 0.0303(18) -0.0032(13) -0.0074(14) 0.0040(14)
C3 0.0234(15) 0.0315(18) 0.0212(16) -0.0059(13) -0.0055(12) -0.0018(14)
C4 0.0250(16) 0.0242(17) 0.0278(17) -0.0046(13) 0.0064(13) 0.0059(13)
C5 0.0235(15) 0.0314(18) 0.0284(17) 0.0001(14) 0.0065(13) -0.0042(14)
C6 0.0245(15) 0.0264(17) 0.0260(16) -0.0008(13) 0.0064(13) 0.0054(13)
C7 0.0295(16) 0.0253(17) 0.0198(15) -0.0031(13) -0.0021(13) 0.0039(14)
C8 0.0362(18) 0.0258(18) 0.0181(15) -0.0071(12) 0.0038(13) -0.0006(14)
C9 0.0276(16) 0.0180(16) 0.0282(17) -0.0046(13) 0.0013(13) 0.0044(13)
C10 0.0256(16) 0.0259(17) 0.0245(16) 0.0080(13) 0.0015(13) 0.0029(13)
C11 0.0178(14) 0.0230(16) 0.0187(15) -0.0004(12) -0.0033(11) 0.0033(12)
C12 0.0298(17) 0.0255(17) 0.0197(15) -0.0026(13) -0.0039(13) -0.0049(14)
C13 0.043(2) 0.034(2) 0.0197(16) -0.0020(14) -0.0037(15) -0.0032(16)
C14 0.042(2) 0.038(2) 0.0319(19) 0.0166(16) -0.0029(15) 0.0054(17)
C15 0.0393(19) 0.0226(17) 0.041(2) 0.0055(15) 0.0017(16) -0.0051(15)
C16 0.0315(17) 0.033(2) 0.0236(17) -0.0089(14) -0.0043(14) 0.0049(15)
C17 0.044(2) 0.032(2) 0.0252(18) -0.0081(14) -0.0038(15) 0.0023(16)
C18 0.042(2) 0.0250(19) 0.0282(18) 0.0013(14) -0.0084(15) -0.0028(16)
C19 0.038(2) 0.0177(16) 0.0273(17) -0.0020(13) -0.0036(15) 0.0031(14)
C20 0.042(2) 0.0255(19) 0.0324(19) -0.0091(15) -0.0096(16) -0.0025(16)
C21 0.0317(18) 0.0262(18) 0.045(2) 0.0052(16) 0.0019(16) -0.0072(15)

loop_
_atom_type_symbol
_atom_type_description
_atom_type_scat_dispersion_real
_atom_type_scat_dispersion_imag
_atom_type_scat_source
C C 0.0033 0.0016 'International Tables Vol C Tables 4.2.6.8 and 6.1.1.4'
H H 0.0000 0.0000 'International Tables Vol C Tables 4.2.6.8 and 6.1.1.4'
N N 0.0061 0.0033 'International Tables Vol C Tables 4.2.6.8 and 6.1.1.4'
O O 0.0106 0.0060 'International Tables Vol C Tables 4.2.6.8 and 6.1.1.4'
Ru Ru -1.2594 0.8363 'International Tables Vol C Tables 4.2.6.8 and 6.1.1.4'
S S 0.1246 0.1234 'International Tables Vol C Tables 4.2.6.8 and 6.1.1.4'

loop_
_geom_angle_atom_site_label_1
_geom_angle_atom_site_label_2
_geom_angle_atom_site_label_3
_geom_angle
N2 Ru1 N6 86.57(10)
N2 Ru1 N4 92.15(10)
N6 Ru1 N4 175.74(10)
N2 Ru1 N3 80.00(10)
N6 Ru1 N3 88.99(11)
N4 Ru1 N3 86.79(11)
N2 Ru1 N1 80.25(10)
N6 Ru1 N1 92.20(11)
N4 Ru1 N1 91.58(11)
N3 Ru1 N1 160.10(10)
N2 Ru1 N5 176.25(11)
N6 Ru1 N5 90.46(11)
N4 Ru1 N5 90.66(11)
N3 Ru1 N5 97.68(10)
N1 Ru1 N5 102.17(10)
C16 O1 H1O 110(5)
C18 O6 H6O 126(8)
C1 N1 C5 117.8(3)
C1 N1 Ru1 129.0(2)
C5 N1 Ru1 113.2(2)
C10 N2 C6 121.0(3)
C10 N2 Ru1 119.6(2)
C6 N2 Ru1 119.0(2)
C15 N3 C11 119.2(3)
C15 N3 Ru1 127.7(2)
C11 N3 Ru1 113.09(19)
C19 N4 Ru1 168.2(3)
C20 N5 Ru1 171.6(3)
C21 N6 Ru1 162.9(3)
N1 C1 C2 122.5(3)
N1 C1 H1 118.7
C2 C1 H1 118.7
C3 C2 C1 119.1(3)
C3 C2 H2 120.4
C1 C2 H2 120.4
C2 C3 C4 118.7(3)
C2 C3 C16 123.1(3)
C4 C3 C16 118.2(3)
C5 C4 C3 120.8(3)
C5 C4 H4 119.6
C3 C4 H4 119.6
C4 C5 N1 120.8(3)
C4 C5 C6 125.0(3)
N1 C5 C6 114.2(3)
N2 C6 C7 119.9(3)
N2 C6 C5 112.7(3)
C7 C6 C5 127.4(3)
C6 C7 C8 119.6(3)
C6 C7 H7 120.2
C8 C7 H7 120.2
C9 C8 C7 119.3(3)
C9 C8 C17 121.0(3)
C7 C8 C17 119.7(3)
C8 C9 C10 119.4(3)
C8 C9 H9 120.3
C10 C9 H9 120.3
N2 C10 C9 120.5(3)
N2 C10 C11 112.9(3)
C9 C10 C11 126.7(3)
N3 C11 C12 121.2(3)
N3 C11 C10 114.4(3)
C12 C11 C10 124.4(3)
C13 C12 C11 119.4(3)
C13 C12 H12 120.3
C11 C12 H12 120.3
C12 C13 C14 118.5(3)
C12 C13 C18 120.1(3)
C14 C13 C18 121.4(3)
C15 C14 C13 118.9(3)
C15 C14 H14 120.5
C13 C14 H14 120.5
N3 C15 C14 122.7(3)
N3 C15 H15 118.6
C14 C15 H15 118.6
O2 C16 O1 124.0(3)
O2 C16 C3 122.9(3)
O1 C16 C3 113.1(3)
O4 C17 O3 126.7(3)
O4 C17 C8 116.8(3)
O3 C17 C8 116.4(3)
O5 C18 O6 125.0(3)
O5 C18 C13 119.5(3)
O6 C18 C13 115.4(3)
N4 C19 S1 178.9(3)
N5 C20 S2 178.9(3)
N6 C21 S3 177.4(3)

loop_
_geom_bond_atom_site_label_1
_geom_bond_atom_site_label_2
_geom_bond_distance
Ru1 N2 1.934(3)
Ru1 N6 2.043(3)
Ru1 N4 2.044(3)
Ru1 N3 2.059(3)
Ru1 N1 2.080(3)
Ru1 N5 2.081(3)
S1 C19 1.636(4)
S2 C20 1.668(4)
S3 C21 1.656(4)
O1 C16 1.334(4)
O1 H1O 1.07(11)
O2 C16 1.225(4)
O3 C17 1.251(4)
O4 C17 1.238(4)
O5 C18 1.200(4)
O6 C18 1.285(4)
O6 H6O 0.69(8)
N1 C1 1.357(4)
N1 C5 1.388(4)
N2 C10 1.337(4)
N2 C6 1.381(4)
N3 C15 1.327(4)
N3 C11 1.371(4)
N4 C19 1.161(4)
N5 C20 1.145(4)
N6 C21 1.163(5)
C1 C2 1.391(4)
C1 H1 0.9300
C2 C3 1.380(4)
C2 H2 0.9300
C3 C4 1.390(4)
C3 C16 1.500(4)
C4 C5 1.368(4)
C4 H4 0.9300
C5 C6 1.487(4)
C6 C7 1.383(4)
C7 C8 1.402(4)
C7 H7 0.9300
C8 C9 1.386(4)
C8 C17 1.548(5)
C9 C10 1.406(4)
C9 H9 0.9300
C10 C11 1.482(4)
C11 C12 1.400(4)
C12 C13 1.361(4)
C12 H12 0.9300
C13 C14 1.436(5)
C13 C18 1.508(4)
C14 C15 1.364(5)
C14 H14 0.9300
C15 H15 0.9300
